data_4035969
loop_
_publ_author_name
'Srinivasulu, Vunnam'
'Shehadeh, Ihsan'
'Khanfar, Monther A.'
'Malik, Omar G.'
'Tarazi, Hamadeh'
'Abu-Yousef, Imad A'
'Sebastian, Anusha'
'Baniowda, Nabil'
'O'Connor, Matthew John'
'Al-Tel, Taleb H'

_publ_section_title
;
 One-Pot Synthesis of Diverse Collections of Benzoxazepine and
 Indolopyrazine Fused to Heterocyclic Systems.
;
_journal_issue 2
_journal_name_full 'The Journal of organic chemistry'
_journal_page_first 934
_journal_page_last 948
_journal_paper_doi 10.1021/acs.joc.8b02878
_journal_volume 84
_journal_year 2019
_chemical_formula_moiety 'C22 H21 N3 O2'
_chemical_formula_sum 'C22 H21 N3 O2'
_chemical_formula_weight 359.42
_space_group_crystal_system monoclinic
_space_group_IT_number 9
_space_group_name_Hall 'I -2ya'
_space_group_name_H-M_alt 'I 1 a 1'
_atom_sites_solution_hydrogens geom
_atom_sites_solution_primary dual
_audit_creation_date 2018-09-25
_audit_creation_method
;
Olex2 1.2
(compiled 2017.07.20 svn.r3457 for OlexSys, GUI svn.r5370)
;
_cell_angle_alpha 90
_cell_angle_beta 92.797(4)
_cell_angle_gamma 90
_cell_formula_units_Z 4
_cell_length_a 9.9275(3)
_cell_length_b 10.6817(4)
_cell_length_c 17.0657(7)
_cell_measurement_reflns_used 3297
_cell_measurement_temperature 291
_cell_measurement_theta_max 29.2230
_cell_measurement_theta_min 3.7940
_cell_volume 1807.53(11)
_computing_cell_refinement 'CrysAlisPro 1.171.38.46 (Rigaku OD, 2015)'
_computing_data_collection 'CrysAlisPro 1.171.38.46 (Rigaku OD, 2015)'
_computing_data_reduction 'CrysAlisPro 1.171.38.46 (Rigaku OD, 2015)'
_computing_molecular_graphics 'Olex2 (Dolomanov et al., 2009)'
_computing_publication_material 'Olex2 (Dolomanov et al., 2009)'
_computing_structure_refinement 'ShelXL (Sheldrick, 2015)'
_computing_structure_solution 'ShelXT (Sheldrick, 2015)'
_diffrn_ambient_temperature 291
_diffrn_detector 'CCD plate'
_diffrn_detector_area_resol_mean 16.0534
_diffrn_detector_type Eos
_diffrn_measured_fraction_theta_full 0.998
_diffrn_measured_fraction_theta_max 0.881
_diffrn_measurement_details
;
List of Runs (angles in degrees, time in seconds):

  # Type    Start    End  Width  t~exp~   \w     \q     \k     \f   Frames
--------------------------------------------------------------------------
  1  \w    -21.00  21.00   1.00   22.00    --  -16.20 -99.00  60.00   42
  2  \w    -89.00 -34.00   1.00   22.00    --  -16.20 178.00  90.00   55
  3  \w    -27.00  51.00   1.00   22.00    --  -16.20  77.00   0.00   78
  4  \w     38.00  77.00   1.00   22.00    --   16.83  19.00 120.00   39
  5  \w    -83.00  -2.00   1.00   22.00    --  -16.04 -57.00 -90.00   81
  6  \w    -16.00  15.00   1.00   22.00    --   16.67 -57.00-150.00   31
  7  \w    -22.00   5.00   1.00   22.00    --   16.67 -38.00 -30.00   27
  8  \w      5.00  77.00   1.00   22.00    --   16.67  38.00-180.00   72
;
_diffrn_measurement_device 'four-circle diffractometer'
_diffrn_measurement_device_type 'Xcalibur, Eos'
_diffrn_measurement_method '\w scans'
_diffrn_orient_matrix_type 'CrysAlisPro convention (1999,Acta A55,543-557)'
_diffrn_orient_matrix_UB_11 -0.0341976000
_diffrn_orient_matrix_UB_12 0.0481354000
_diffrn_orient_matrix_UB_13 0.0196812000
_diffrn_orient_matrix_UB_21 0.0287132000
_diffrn_orient_matrix_UB_22 -0.0214451000
_diffrn_orient_matrix_UB_23 0.0364226000
_diffrn_orient_matrix_UB_31 0.0558596000
_diffrn_orient_matrix_UB_32 0.0404490000
_diffrn_orient_matrix_UB_33 -0.0041274000
_diffrn_radiation_monochromator graphite
_diffrn_radiation_probe x-ray
_diffrn_radiation_type MoK\a
_diffrn_radiation_wavelength 0.71073
_diffrn_reflns_av_R_equivalents 0.0245
_diffrn_reflns_av_unetI/netI 0.0270
_diffrn_reflns_Laue_measured_fraction_full 0.998
_diffrn_reflns_Laue_measured_fraction_max 0.881
_diffrn_reflns_limit_h_max 13
_diffrn_reflns_limit_h_min -13
_diffrn_reflns_limit_k_max 14
_diffrn_reflns_limit_k_min -13
_diffrn_reflns_limit_l_max 22
_diffrn_reflns_limit_l_min -23
_diffrn_reflns_number 8207
_diffrn_reflns_point_group_measured_fraction_full 0.855
_diffrn_reflns_point_group_measured_fraction_max 0.710
_diffrn_reflns_theta_full 25.242
_diffrn_reflns_theta_max 29.337
_diffrn_reflns_theta_min 3.619
_diffrn_source 'fine-focus sealed X-ray tube'
_diffrn_source_type 'Enhance (Mo) X-ray Source'
_exptl_absorpt_coefficient_mu 0.086
_exptl_absorpt_correction_T_max 1.00000
_exptl_absorpt_correction_T_min 0.80280
_exptl_absorpt_correction_type multi-scan
_exptl_absorpt_process_details
;
CrysAlisPro 1.171.38.46 (Rigaku Oxford Diffraction, 2015)
Empirical absorption correction using spherical harmonics,
 implemented in SCALE3 ABSPACK scaling algorithm.
;
_exptl_crystal_colour colourless
_exptl_crystal_colour_primary colourless
_exptl_crystal_density_diffrn 1.321
_exptl_crystal_description block
_exptl_crystal_F_000 760
_exptl_crystal_size_max 0.4
_exptl_crystal_size_mid 0.3
_exptl_crystal_size_min 0.3
_refine_diff_density_max 0.259
_refine_diff_density_min -0.171
_refine_diff_density_rms 0.032
_refine_ls_abs_structure_details
;
 Flack x determined using 1165 quotients [(I+)-(I-)]/[(I+)+(I-)]
 (Parsons, Flack and Wagner, Acta Cryst. B69 (2013) 249-259).
;
_refine_ls_abs_structure_Flack 0.3(8)
_refine_ls_extinction_coef 0.0005(6)
_refine_ls_extinction_expression Fc^*^=kFc[1+0.001xFc^2^\l^3^/sin(2\q)]^-1/4^
_refine_ls_extinction_method 'SHELXL-2017/1 (Sheldrick 2017)'
_refine_ls_goodness_of_fit_ref 1.037
_refine_ls_hydrogen_treatment constr
_refine_ls_matrix_type full
_refine_ls_number_parameters 248
_refine_ls_number_reflns 3531
_refine_ls_number_restraints 2
_refine_ls_restrained_S_all 1.037
_refine_ls_R_factor_all 0.0423
_refine_ls_R_factor_gt 0.0384
_refine_ls_shift/su_max 0.000
_refine_ls_shift/su_mean 0.000
_refine_ls_structure_factor_coef Fsqd
_refine_ls_weighting_details 'w=1/[\s^2^(Fo^2^)+(0.0518P)^2^+0.5624P] where P=(Fo^2^+2Fc^2^)/3'
_refine_ls_weighting_scheme calc
_refine_ls_wR_factor_gt 0.0953
_refine_ls_wR_factor_ref 0.0990
_reflns_Friedel_coverage 0.611
_reflns_Friedel_fraction_full 0.712
_reflns_Friedel_fraction_max 0.539
_reflns_number_gt 3274
_reflns_number_total 3531
_reflns_threshold_expression 'I > 2\s(I)'
_cod_data_source_file jo8b02878_si_006.cif
_cod_data_source_block exp_2414
_cod_original_cell_volume 1807.53(12)
_cod_database_code 4035969
_shelx_shelxl_version_number 2017/1
_chemical_oxdiff_formula 'C22 H21 N3 O2'
_chemical_oxdiff_usercomment Raed-1982
_shelx_space_group_comment
;
The symmetry employed for this shelxl refinement is uniquely defined
by the following loop, which should always be used as a source of
symmetry information in preference to the above space-group names.
They are only intended as comments.
;
_shelx_estimated_absorpt_t_max 0.975
_shelx_estimated_absorpt_t_min 0.966
_reflns_odcompleteness_completeness 99.74
_reflns_odcompleteness_iscentric 1
_reflns_odcompleteness_theta 26.32
_olex2_refinement_description
;
1. Fixed Uiso
 At 1.2 times of:
  All C(H) groups, All C(H,H) groups
 At 1.5 times of:
  All C(H,H,H) groups
2.a Ternary CH refined with riding coordinates:
 C009(H009)
2.b Secondary CH2 refined with riding coordinates:
 C00F(H00A,H00B), C00M(H00C,H00F)
2.c Aromatic/amide H refined with riding coordinates:
 C00D(H00D), C00E(H00E), C00G(H00G), C00H(H00H), C00J(H00J), C00P(H00P),
 C00R(H00T)
2.d Idealised Me refined as rotating group:
 C00N(H00I,H00K,H00L), C00O(H00M,H00N,H00O), C00Q(H00Q,H00R,H00S)
;
_olex2_date_sample_data_collection 2018-09-12
_olex2_submission_special_instructions 'No special instructions were received'
_oxdiff_exptl_absorpt_empirical_details
;
Empirical correction (ABSPACK) includes:
- Absorption correction using spherical harmonics
- Frame scaling
;
_oxdiff_exptl_absorpt_empirical_full_max 1.158
_oxdiff_exptl_absorpt_empirical_full_min 0.863

loop_
_space_group_symop_operation_xyz
'x, y, z'
'x+1/2, -y, z'
'x+1/2, y+1/2, z+1/2'
'x+1, -y+1/2, z+1/2'

loop_
_atom_site_label
_atom_site_type_symbol
_atom_site_fract_x
_atom_site_fract_y
_atom_site_fract_z
_atom_site_U_iso_or_equiv
_atom_site_adp_type
_atom_site_occupancy
_atom_site_site_symmetry_order
_atom_site_calc_flag
_atom_site_refinement_flags_posn
O001 O 0.5151(2) 0.63367(17) 0.51161(16) 0.0577(6) Uani 1 1 d .
N002 N 0.48879(19) 0.19576(18) 0.45865(12) 0.0352(4) Uani 1 1 d .
O003 O 0.6910(2) 0.54109(19) 0.46291(16) 0.0643(6) Uani 1 1 d .
N004 N 0.3770(2) 0.02098(19) 0.49055(13) 0.0408(5) Uani 1 1 d .
N005 N 0.6552(2) 0.19412(19) 0.59029(12) 0.0370(5) Uani 1 1 d .
C006 C 0.5836(2) 0.5343(2) 0.49118(14) 0.0342(5) Uani 1 1 d .
C007 C 0.4689(2) 0.1038(2) 0.51296(15) 0.0353(5) Uani 1 1 d .
C008 C 0.5518(2) 0.1060(2) 0.58503(15) 0.0363(5) Uani 1 1 d .
C009 C 0.5812(2) 0.3021(2) 0.46964(14) 0.0320(5) Uani 1 1 d .
H009 H 0.613583 0.325688 0.418364 0.038 Uiso 1 1 calc R
C00A C 0.3337(2) 0.0609(2) 0.41586(15) 0.0374(5) Uani 1 1 d .
C00B C 0.4014(2) 0.1704(2) 0.39481(15) 0.0347(5) Uani 1 1 d .
C00C C 0.7239(2) 0.1794(2) 0.66129(15) 0.0374(5) Uani 1 1 d .
C00D C 0.3776(3) 0.2289(2) 0.32292(16) 0.0394(5) Uani 1 1 d .
H00D H 0.422596 0.302088 0.310522 0.047 Uiso 1 1 calc R
C00E C 0.8363(3) 0.2435(3) 0.69297(18) 0.0448(6) Uani 1 1 d .
H00E H 0.878518 0.305545 0.664822 0.054 Uiso 1 1 calc R
C00F C 0.7016(2) 0.2584(2) 0.52165(15) 0.0353(5) Uani 1 1 d .
H00A H 0.757099 0.202418 0.492239 0.042 Uiso 1 1 calc R
H00B H 0.756096 0.330045 0.537955 0.042 Uiso 1 1 calc R
C00G C 0.5504(3) 0.0395(2) 0.65291(15) 0.0417(6) Uani 1 1 d .
H00G H 0.489630 -0.023325 0.664567 0.050 Uiso 1 1 calc R
C00H C 0.8819(3) 0.2110(3) 0.76782(17) 0.0515(7) Uani 1 1 d .
H00H H 0.956281 0.252377 0.790733 0.062 Uiso 1 1 calc R
C00I C 0.6592(3) 0.0838(2) 0.70282(16) 0.0413(6) Uani 1 1 d .
C00J C 0.2396(3) 0.0083(2) 0.36182(18) 0.0432(6) Uani 1 1 d .
H00J H 0.193433 -0.064090 0.374484 0.052 Uiso 1 1 calc R
C00K C 0.2842(2) 0.1746(3) 0.27010(15) 0.0415(6) Uani 1 1 d .
C00L C 0.2155(2) 0.0641(2) 0.28987(16) 0.0414(6) Uani 1 1 d .
C00M C 0.5080(2) 0.4146(2) 0.50332(16) 0.0360(5) Uani 1 1 d .
H00C H 0.418541 0.421055 0.478158 0.043 Uiso 1 1 calc R
H00F H 0.497992 0.401800 0.559011 0.043 Uiso 1 1 calc R
C00N C 0.2603(3) 0.2337(3) 0.19011(18) 0.0571(8) Uani 1 1 d .
H00I H 0.311382 0.309786 0.187637 0.086 Uiso 1 1 calc GR
H00K H 0.166066 0.252063 0.181440 0.086 Uiso 1 1 calc GR
H00L H 0.288208 0.176826 0.150492 0.086 Uiso 1 1 calc GR
C00O C 0.1166(3) 0.0030(3) 0.2311(2) 0.0584(8) Uani 1 1 d .
H00M H 0.159070 -0.009168 0.182340 0.088 Uiso 1 1 calc GR
H00N H 0.039100 0.056019 0.222692 0.088 Uiso 1 1 calc GR
H00O H 0.088851 -0.076466 0.251054 0.088 Uiso 1 1 calc GR
C00P C 0.7096(3) 0.0530(3) 0.77841(17) 0.0505(7) Uani 1 1 d .
H00P H 0.669708 -0.010073 0.806835 0.061 Uiso 1 1 calc R
C00Q C 0.5757(3) 0.7541(3) 0.4961(2) 0.0632(9) Uani 1 1 d .
H00Q H 0.587918 0.762300 0.440882 0.095 Uiso 1 1 calc GR
H00R H 0.661627 0.759997 0.524228 0.095 Uiso 1 1 calc GR
H00S H 0.517764 0.819766 0.512940 0.095 Uiso 1 1 calc GR
C00R C 0.8194(3) 0.1176(3) 0.80994(17) 0.0541(7) Uani 1 1 d .
H00T H 0.852545 0.098505 0.860440 0.065 Uiso 1 1 calc R

loop_
_atom_site_aniso_label
_atom_site_aniso_U_11
_atom_site_aniso_U_22
_atom_site_aniso_U_33
_atom_site_aniso_U_23
_atom_site_aniso_U_13
_atom_site_aniso_U_12
O001 0.0439(10) 0.0296(9) 0.1004(17) 0.0003(10) 0.0130(10) 0.0016(8)
N002 0.0358(10) 0.0289(10) 0.0399(11) 0.0012(9) -0.0082(8) -0.0029(8)
O003 0.0459(10) 0.0410(11) 0.1079(19) -0.0099(12) 0.0233(11) -0.0092(9)
N004 0.0419(11) 0.0317(10) 0.0479(13) 0.0037(9) -0.0077(9) -0.0055(9)
N005 0.0375(10) 0.0311(10) 0.0414(12) 0.0024(8) -0.0066(9) -0.0012(8)
C006 0.0289(10) 0.0321(11) 0.0408(13) -0.0001(10) -0.0065(10) -0.0006(9)
C007 0.0356(11) 0.0272(10) 0.0426(13) 0.0022(10) -0.0030(10) 0.0005(9)
C008 0.0357(11) 0.0310(11) 0.0418(13) 0.0001(10) -0.0019(10) -0.0001(9)
C009 0.0313(11) 0.0273(11) 0.0370(12) 0.0028(9) -0.0019(9) -0.0047(8)
C00A 0.0372(12) 0.0297(12) 0.0446(14) -0.0015(10) -0.0056(10) 0.0003(9)
C00B 0.0329(11) 0.0292(11) 0.0413(13) -0.0032(10) -0.0040(10) 0.0012(9)
C00C 0.0381(12) 0.0333(12) 0.0400(13) -0.0018(10) -0.0038(10) 0.0075(10)
C00D 0.0388(12) 0.0356(12) 0.0431(14) 0.0030(11) -0.0043(10) -0.0024(10)
C00E 0.0415(13) 0.0412(14) 0.0507(15) -0.0045(12) -0.0068(11) 0.0015(11)
C00F 0.0298(10) 0.0315(11) 0.0444(13) 0.0016(10) -0.0019(9) -0.0005(9)
C00G 0.0480(14) 0.0367(13) 0.0401(14) 0.0028(11) -0.0012(11) -0.0045(10)
C00H 0.0473(15) 0.0599(18) 0.0459(16) -0.0104(14) -0.0124(12) 0.0064(13)
C00I 0.0441(13) 0.0406(14) 0.0387(14) -0.0038(11) -0.0018(11) 0.0062(10)
C00J 0.0429(13) 0.0320(11) 0.0536(15) -0.0002(11) -0.0091(11) -0.0077(10)
C00K 0.0400(13) 0.0418(13) 0.0420(14) -0.0018(11) -0.0058(11) 0.0045(10)
C00L 0.0381(13) 0.0369(13) 0.0480(15) -0.0068(11) -0.0090(11) 0.0015(10)
C00M 0.0288(10) 0.0325(11) 0.0463(14) 0.0022(11) -0.0004(9) 0.0002(9)
C00N 0.0587(17) 0.0650(19) 0.0462(16) 0.0060(15) -0.0109(14) -0.0054(15)
C00O 0.0610(18) 0.0518(17) 0.0596(19) -0.0051(14) -0.0242(15) -0.0049(14)
C00P 0.0593(17) 0.0555(17) 0.0365(14) 0.0035(13) -0.0013(12) 0.0043(13)
C00Q 0.0623(19) 0.0303(13) 0.096(3) 0.0043(15) -0.0040(18) -0.0005(12)
C00R 0.0591(17) 0.0657(19) 0.0360(14) -0.0046(14) -0.0110(13) 0.0110(15)

loop_
_atom_type_symbol
_atom_type_description
_atom_type_scat_dispersion_real
_atom_type_scat_dispersion_imag
_atom_type_scat_source
C C 0.0033 0.0016 'International Tables Vol C Tables 4.2.6.8 and 6.1.1.4'
H H 0.0000 0.0000 'International Tables Vol C Tables 4.2.6.8 and 6.1.1.4'
N N 0.0061 0.0033 'International Tables Vol C Tables 4.2.6.8 and 6.1.1.4'
O O 0.0106 0.0060 'International Tables Vol C Tables 4.2.6.8 and 6.1.1.4'

loop_
_geom_angle_atom_site_label_1
_geom_angle_atom_site_label_2
_geom_angle_atom_site_label_3
_geom_angle
C006 O001 C00Q 116.3(2)
C007 N002 C009 125.3(2)
C007 N002 C00B 106.62(19)
C00B N002 C009 128.01(19)
C007 N004 C00A 103.8(2)
C008 N005 C00F 122.0(2)
C00C N005 C008 108.2(2)
C00C N005 C00F 127.2(2)
O001 C006 C00M 112.47(19)
O003 C006 O001 122.8(2)
O003 C006 C00M 124.7(2)
N002 C007 C008 118.0(2)
N004 C007 N002 114.0(2)
N004 C007 C008 128.0(2)
N005 C008 C007 116.9(2)
C00G C008 N005 109.7(2)
C00G C008 C007 133.4(2)
N002 C009 H009 108.4
N002 C009 C00F 107.75(18)
N002 C009 C00M 110.55(17)
C00F C009 H009 108.4
C00F C009 C00M 113.2(2)
C00M C009 H009 108.4
N004 C00A C00B 111.1(2)
N004 C00A C00J 130.3(2)
C00J C00A C00B 118.6(2)
N002 C00B C00A 104.5(2)
N002 C00B C00D 132.9(2)
C00D C00B C00A 122.6(2)
N005 C00C C00E 129.8(2)
N005 C00C C00I 107.9(2)
C00E C00C C00I 122.3(2)
C00B C00D H00D 121.1
C00B C00D C00K 117.7(2)
C00K C00D H00D 121.1
C00C C00E H00E 121.5
C00H C00E C00C 117.1(3)
C00H C00E H00E 121.5
N005 C00F C009 110.10(19)
N005 C00F H00A 109.6
N005 C00F H00B 109.6
C009 C00F H00A 109.6
C009 C00F H00B 109.6
H00A C00F H00B 108.2
C008 C00G H00G 126.4
C008 C00G C00I 107.3(2)
C00I C00G H00G 126.4
C00E C00H H00H 119.2
C00E C00H C00R 121.6(3)
C00R C00H H00H 119.2
C00C C00I C00G 106.9(2)
C00P C00I C00C 118.7(2)
C00P C00I C00G 134.4(3)
C00A C00J H00J 120.1
C00L C00J C00A 119.7(2)
C00L C00J H00J 120.1
C00D C00K C00L 120.6(2)
C00D C00K C00N 118.8(3)
C00L C00K C00N 120.6(2)
C00J C00L C00K 120.7(2)
C00J C00L C00O 118.9(3)
C00K C00L C00O 120.4(3)
C006 C00M C009 111.56(18)
C006 C00M H00C 109.3
C006 C00M H00F 109.3
C009 C00M H00C 109.3
C009 C00M H00F 109.3
H00C C00M H00F 108.0
C00K C00N H00I 109.5
C00K C00N H00K 109.5
C00K C00N H00L 109.5
H00I C00N H00K 109.5
H00I C00N H00L 109.5
H00K C00N H00L 109.5
C00L C00O H00M 109.5
C00L C00O H00N 109.5
C00L C00O H00O 109.5
H00M C00O H00N 109.5
H00M C00O H00O 109.5
H00N C00O H00O 109.5
C00I C00P H00P 120.6
C00R C00P C00I 118.9(3)
C00R C00P H00P 120.6
O001 C00Q H00Q 109.5
O001 C00Q H00R 109.5
O001 C00Q H00S 109.5
H00Q C00Q H00R 109.5
H00Q C00Q H00S 109.5
H00R C00Q H00S 109.5
C00H C00R H00T 119.3
C00P C00R C00H 121.4(3)
C00P C00R H00T 119.3

loop_
_geom_bond_atom_site_label_1
_geom_bond_atom_site_label_2
_geom_bond_distance
O001 C006 1.316(3)
O001 C00Q 1.450(3)
N002 C007 1.371(3)
N002 C009 1.466(3)
N002 C00B 1.386(3)
O003 C006 1.194(3)
N004 C007 1.314(3)
N004 C00A 1.392(3)
N005 C008 1.393(3)
N005 C00C 1.370(3)
N005 C00F 1.452(3)
C006 C00M 1.502(3)
C007 C008 1.446(3)
C008 C00G 1.360(4)
C009 H009 0.9800
C009 C00F 1.527(3)
C009 C00M 1.531(3)
C00A C00B 1.404(3)
C00A C00J 1.398(4)
C00B C00D 1.387(4)
C00C C00E 1.395(4)
C00C C00I 1.415(4)
C00D H00D 0.9300
C00D C00K 1.388(3)
C00E H00E 0.9300
C00E C00H 1.379(4)
C00F H00A 0.9700
C00F H00B 0.9700
C00G H00G 0.9300
C00G C00I 1.424(4)
C00H H00H 0.9300
C00H C00R 1.393(5)
C00I C00P 1.400(4)
C00J H00J 0.9300
C00J C00L 1.375(4)
C00K C00L 1.412(4)
C00K C00N 1.512(4)
C00L C00O 1.517(4)
C00M H00C 0.9700
C00M H00F 0.9700
C00N H00I 0.9600
C00N H00K 0.9600
C00N H00L 0.9600
C00O H00M 0.9600
C00O H00N 0.9600
C00O H00O 0.9600
C00P H00P 0.9300
C00P C00R 1.377(4)
C00Q H00Q 0.9600
C00Q H00R 0.9600
C00Q H00S 0.9600
C00R H00T 0.9300
